data_4020256
loop_
_publ_author_name
'Shigekazu Ito'
'Hiromichi Jin'
'Shigeo Kimura'
'Masaaki Yoshifuji'

_journal_name_full 'Journal of Organic Chemistry'
_journal_page_first 3537
_journal_page_last 3541
_journal_paper_doi 10.1021/jo050195z
_journal_volume 70
_journal_year 2005
_chemical_formula_moiety 'C50 H88 P2 Si2 '
_chemical_formula_sum 'C50 H88 P2 Si2'
_chemical_formula_weight 807.36
_space_group_IT_number 2
_symmetry_cell_setting triclinic
_symmetry_Int_Tables_number 2
_symmetry_space_group_name_Hall '-P 1'
_symmetry_space_group_name_H-M 'P -1'
_cell_angle_alpha 95.069(1)
_cell_angle_beta 107.446(4)
_cell_angle_gamma 81.572(4)
_cell_formula_units_Z 2
_cell_length_a 15.2131(8)
_cell_length_b 16.864(2)
_cell_length_c 10.598(1)
_cell_measurement_temperature 143
_cell_volume 2563.1(4)
_exptl_crystal_density_diffrn 1.046
_cod_original_formula_sum 'C50 H88 P2 Si2 '
_cod_database_code 4020256

loop_
_symmetry_equiv_pos_as_xyz
x,y,z
-x,-y,-z

loop_
_atom_site_label
_atom_site_type_symbol
_atom_site_fract_x
_atom_site_fract_y
_atom_site_fract_z
_atom_site_U_iso_or_equiv
_atom_site_adp_type
_atom_site_occupancy
_atom_site_calc_flag
_atom_site_refinement_flags
_atom_site_disorder_assembly
_atom_site_disorder_group
P(1) P 0.22421(7) 0.28743(7) 1.0337(1) 0.0145(3) Uani 1.00 d . . .
P(2) P 0.11564(7) 0.25205(7) 0.8515(1) 0.0148(3) Uani 1.00 d . . .
Si(1) Si 0.35721(8) 0.12230(9) 1.1384(1) 0.0213(4) Uani 1.00 d . . .
Si(2) Si 0.11995(8) 0.05929(8) 0.8595(1) 0.0197(4) Uani 1.00 d . . .
C(1) C 0.2509(3) 0.1773(3) 1.0173(4) 0.016(1) Uani 1.00 d . . .
C(2) C 0.1682(3) 0.1565(3) 0.9315(5) 0.017(1) Uani 1.00 d . . .
C(3) C 0.3195(3) 0.3438(3) 1.0246(4) 0.015(1) Uani 1.00 d . . .
C(4) C 0.3839(3) 0.3245(3) 0.9477(5) 0.017(1) Uani 1.00 d . . .
C(5) C 0.4733(3) 0.3441(3) 1.0045(5) 0.018(1) Uani 1.00 d . . .
C(6) C 0.5026(3) 0.3841(3) 1.1270(5) 0.019(1) Uani 1.00 d . . .
C(7) C 0.4345(3) 0.4158(3) 1.1854(5) 0.019(1) Uani 1.00 d . . .
C(8) C 0.3423(3) 0.3999(3) 1.1349(5) 0.016(1) Uani 1.00 d . . .
C(9) C 0.3582(3) 0.2926(3) 0.8015(5) 0.018(1) Uani 1.00 d . . .
C(10) C 0.3421(3) 0.2045(3) 0.7853(5) 0.028(2) Uani 1.00 d . . .
C(11) C 0.2722(3) 0.3452(3) 0.7217(5) 0.028(1) Uani 1.00 d . . .
C(12) C 0.4352(3) 0.2986(3) 0.7379(5) 0.028(2) Uani 1.00 d . . .
C(13) C 0.6063(3) 0.3932(3) 1.1913(5) 0.021(1) Uani 1.00 d . . .
C(14) C 0.6430(3) 0.4324(4) 1.0950(6) 0.036(2) Uani 1.00 d . . .
C(15) C 0.6233(3) 0.4430(3) 1.3207(6) 0.033(2) Uani 1.00 d . . .
C(16) C 0.6595(3) 0.3084(3) 1.2176(5) 0.029(2) Uani 1.00 d . . .
C(17) C 0.2689(3) 0.4524(3) 1.1939(5) 0.022(1) Uani 1.00 d . . .
C(18) C 0.3061(3) 0.5312(3) 1.2583(6) 0.031(2) Uani 1.00 d . . .
C(19) C 0.1816(3) 0.4786(3) 1.0816(5) 0.026(1) Uani 1.00 d . . .
C(20) C 0.2471(3) 0.4114(3) 1.3030(5) 0.026(1) Uani 1.00 d . . .
C(21) C -0.0114(3) 0.2790(3) 0.8337(5) 0.016(1) Uani 1.00 d . . .
C(22) C -0.0632(3) 0.2644(3) 0.9204(5) 0.016(1) Uani 1.00 d . . .
C(23) C -0.1543(3) 0.2461(3) 0.8617(5) 0.020(1) Uani 1.00 d . . .
C(24) C -0.1977(3) 0.2451(3) 0.7260(5) 0.018(1) Uani 1.00 d . . .
C(25) C -0.1527(3) 0.2766(3) 0.6497(5) 0.017(1) Uani 1.00 d . . .
C(26) C -0.0628(3) 0.2981(3) 0.6991(5) 0.018(1) Uani 1.00 d . . .
C(27) C -0.0306(3) 0.2734(3) 1.0730(5) 0.021(1) Uani 1.00 d . . .
C(28) C 0.0430(3) 0.2051(3) 1.1374(5) 0.024(1) Uani 1.00 d . . .
C(29) C 0.0072(3) 0.3541(3) 1.1137(5) 0.023(1) Uani 1.00 d . . .
C(30) C -0.1112(3) 0.2754(3) 1.1339(5) 0.028(2) Uani 1.00 d . . .
C(31) C -0.2913(3) 0.2128(3) 0.6632(5) 0.017(1) Uani 1.00 d . . .
C(32) C -0.2791(3) 0.1472(3) 0.5580(6) 0.031(2) Uani 1.00 d . . .
C(33) C -0.3245(3) 0.1762(3) 0.7639(5) 0.026(1) Uani 1.00 d . . .
C(34) C -0.3655(3) 0.2802(3) 0.5957(5) 0.025(1) Uani 1.00 d . . .
C(35) C -0.0261(3) 0.3453(3) 0.6091(5) 0.020(1) Uani 1.00 d . . .
C(36) C 0.0253(3) 0.4122(3) 0.6925(5) 0.026(1) Uani 1.00 d . . .
C(37) C 0.0327(3) 0.2910(3) 0.5319(5) 0.025(1) Uani 1.00 d . . .
C(38) C -0.1086(3) 0.3882(3) 0.5031(5) 0.026(1) Uani 1.00 d . . .
C(39) C 0.4597(3) 0.1781(4) 1.1674(6) 0.035(2) Uani 1.00 d . . .
C(40) C 0.3952(3) 0.0178(4) 1.0826(6) 0.036(2) Uani 1.00 d . . .
C(41) C 0.3352(3) 0.1183(3) 1.3055(5) 0.030(2) Uani 1.00 d . . .
C(42) C 0.3096(4) 0.2021(4) 1.3622(6) 0.040(2) Uani 1.00 d . . .
C(43) C 0.4248(4) 0.0802(4) 1.4055(6) 0.053(2) Uani 1.00 d . . .
C(44) C 0.2586(4) 0.0671(3) 1.2978(6) 0.039(2) Uani 1.00 d . . .
C(45) C 0.1469(4) -0.0206(3) 0.9826(6) 0.034(2) Uani 1.00 d . . .
C(46) C -0.0087(3) 0.0786(3) 0.7974(6) 0.027(1) Uani 1.00 d . . .
C(47) C 0.1617(3) 0.0177(3) 0.7106(6) 0.027(1) Uani 1.00 d . . .
C(48) C 0.1309(4) 0.0788(4) 0.6024(6) 0.039(2) Uani 1.00 d . . .
C(49) C 0.1166(4) -0.0592(4) 0.6563(6) 0.041(2) Uani 1.00 d . . .
C(50) C 0.2676(3) -0.0036(4) 0.7458(6) 0.039(2) Uani 1.00 d . . .
H H -0.1851 0.2848 0.5587 0.0218 Uiso 1.00 d . . .
H H -0.1851 0.2848 0.5587 0.0218 Uiso 1.00 d . . .
H(1) H 0.5179 0.3275 0.9572 0.0222 Uiso 1.00 calc . . .
H(2) H 0.4509 0.4499 1.2634 0.0230 Uiso 1.00 calc . . .
H(3) H 0.3243 0.1883 0.6934 0.0335 Uiso 1.00 calc . . .
H(4) H 0.3985 0.1720 0.8283 0.0335 Uiso 1.00 calc . . .
H(5) H 0.2951 0.1968 0.8227 0.0335 Uiso 1.00 calc . . .
H(6) H 0.2222 0.3445 0.7589 0.0354 Uiso 1.00 calc . . .
H(7) H 0.2860 0.3998 0.7294 0.0354 Uiso 1.00 calc . . .
H(8) H 0.2552 0.3276 0.6330 0.0354 Uiso 1.00 calc . . .
H(9) H 0.4152 0.2821 0.6460 0.0347 Uiso 1.00 calc . . .
H(10) H 0.4899 0.2653 0.7805 0.0347 Uiso 1.00 calc . . .
H(11) H 0.4477 0.3528 0.7449 0.0347 Uiso 1.00 calc . . .
H(12) H 0.6336 0.4017 1.0151 0.0438 Uiso 1.00 calc . . .
H(13) H 0.7085 0.4345 1.1348 0.0438 Uiso 1.00 calc . . .
H(14) H 0.6126 0.4852 1.0811 0.0438 Uiso 1.00 calc . . .
H(15) H 0.6883 0.4451 1.3578 0.0407 Uiso 1.00 calc . . .
H(16) H 0.5926 0.4962 1.3042 0.0407 Uiso 1.00 calc . . .
H(17) H 0.6003 0.4198 1.3804 0.0407 Uiso 1.00 calc . . .
H(18) H 0.7236 0.3122 1.2571 0.0354 Uiso 1.00 calc . . .
H(19) H 0.6513 0.2779 1.1356 0.0354 Uiso 1.00 calc . . .
H(20) H 0.6361 0.2830 1.2746 0.0354 Uiso 1.00 calc . . .
H(21) H 0.3197 0.5592 1.1919 0.0389 Uiso 1.00 calc . . .
H(22) H 0.3604 0.5204 1.3281 0.0389 Uiso 1.00 calc . . .
H(23) H 0.2598 0.5646 1.2886 0.0389 Uiso 1.00 calc . . .
H(24) H 0.1544 0.4326 1.0375 0.0323 Uiso 1.00 calc . . .
H(25) H 0.1972 0.5075 1.0204 0.0323 Uiso 1.00 calc . . .
H(26) H 0.1376 0.5121 1.1173 0.0323 Uiso 1.00 calc . . .
H(27) H 0.3020 0.4002 1.3733 0.0316 Uiso 1.00 calc . . .
H(28) H 0.2016 0.4445 1.3336 0.0316 Uiso 1.00 calc . . .
H(29) H 0.2240 0.3616 1.2664 0.0316 Uiso 1.00 calc . . .
H(30) H 0.0168 0.1556 1.1185 0.0290 Uiso 1.00 calc . . .
H(31) H 0.0945 0.2009 1.1037 0.0290 Uiso 1.00 calc . . .
H(32) H 0.0628 0.2149 1.2309 0.0290 Uiso 1.00 calc . . .
H(33) H 0.0578 0.3555 1.0796 0.0278 Uiso 1.00 calc . . .
H(34) H 0.0283 0.3596 1.2082 0.0278 Uiso 1.00 calc . . .
H(35) H -0.0403 0.3963 1.0809 0.0278 Uiso 1.00 calc . . .
H(36) H -0.0889 0.2821 1.2278 0.0342 Uiso 1.00 calc . . .
H(37) H -0.1581 0.3183 1.1005 0.0342 Uiso 1.00 calc . . .
H(38) H -0.1373 0.2260 1.1118 0.0342 Uiso 1.00 calc . . .
H(39) H -0.2345 0.1053 0.5983 0.0372 Uiso 1.00 calc . . .
H(40) H -0.2594 0.1697 0.4931 0.0372 Uiso 1.00 calc . . .
H(41) H -0.3371 0.1279 0.5165 0.0372 Uiso 1.00 calc . . .
H(42) H -0.2791 0.1331 0.8039 0.0314 Uiso 1.00 calc . . .
H(43) H -0.3317 0.2157 0.8312 0.0314 Uiso 1.00 calc . . .
H(44) H -0.3817 0.1563 0.7223 0.0314 Uiso 1.00 calc . . .
H(45) H -0.4233 0.2593 0.5552 0.0298 Uiso 1.00 calc . . .
H(46) H -0.3472 0.3017 0.5286 0.0298 Uiso 1.00 calc . . .
H(47) H -0.3742 0.3217 0.6589 0.0298 Uiso 1.00 calc . . .
H(48) H 0.0783 0.3896 0.7592 0.0312 Uiso 1.00 calc . . .
H(49) H -0.0139 0.4473 0.7324 0.0312 Uiso 1.00 calc . . .
H(50) H 0.0467 0.4422 0.6367 0.0312 Uiso 1.00 calc . . .
H(51) H -0.1471 0.4236 0.5461 0.0318 Uiso 1.00 calc . . .
H(52) H -0.0860 0.4182 0.4511 0.0318 Uiso 1.00 calc . . .
H(53) H -0.1444 0.3497 0.4486 0.0318 Uiso 1.00 calc . . .
H(54) H -0.0029 0.2534 0.4756 0.0314 Uiso 1.00 calc . . .
H(55) H 0.0548 0.3229 0.4814 0.0314 Uiso 1.00 calc . . .
H(56) H 0.0851 0.2627 0.5937 0.0314 Uiso 1.00 calc . . .
H(57) H 0.4764 0.1771 1.0847 0.0427 Uiso 1.00 calc . . .
H(58) H 0.4462 0.2320 1.1936 0.0427 Uiso 1.00 calc . . .
H(59) H 0.5121 0.1529 1.2310 0.0427 Uiso 1.00 calc . . .
H(60) H 0.4128 0.0200 1.0027 0.0417 Uiso 1.00 calc . . .
H(61) H 0.3471 -0.0139 1.0656 0.0417 Uiso 1.00 calc . . .
H(62) H 0.4485 -0.0049 1.1486 0.0417 Uiso 1.00 calc . . .
H(63) H 0.2550 0.2279 1.3039 0.0478 Uiso 1.00 calc . . .
H(64) H 0.3592 0.2335 1.3753 0.0478 Uiso 1.00 calc . . .
H(65) H 0.2993 0.1980 1.4461 0.0478 Uiso 1.00 calc . . .
H(66) H 0.4729 0.1110 1.4119 0.0677 Uiso 1.00 calc . . .
H(67) H 0.4134 0.0800 1.4885 0.0677 Uiso 1.00 calc . . .
H(68) H 0.4394 0.0272 1.3744 0.0677 Uiso 1.00 calc . . .
H(69) H 0.2501 0.0666 1.3835 0.0482 Uiso 1.00 calc . . .
H(70) H 0.2755 0.0138 1.2688 0.0482 Uiso 1.00 calc . . .
H(71) H 0.2021 0.0892 1.2379 0.0482 Uiso 1.00 calc . . .
H(72) H -0.0332 0.0963 0.8684 0.0322 Uiso 1.00 calc . . .
H(73) H -0.0257 0.1191 0.7337 0.0322 Uiso 1.00 calc . . .
H(74) H -0.0325 0.0308 0.7562 0.0322 Uiso 1.00 calc . . .
H(75) H 0.1204 -0.0027 1.0529 0.0400 Uiso 1.00 calc . . .
H(76) H 0.2124 -0.0331 1.0190 0.0400 Uiso 1.00 calc . . .
H(77) H 0.1217 -0.0682 0.9407 0.0400 Uiso 1.00 calc . . .
H(78) H 0.1613 0.1263 0.6331 0.0468 Uiso 1.00 calc . . .
H(79) H 0.0658 0.0942 0.5786 0.0468 Uiso 1.00 calc . . .
H(80) H 0.1480 0.0570 0.5253 0.0468 Uiso 1.00 calc . . .
H(81) H 0.0508 -0.0473 0.6339 0.0501 Uiso 1.00 calc . . .
H(82) H 0.1340 -0.0802 0.5802 0.0501 Uiso 1.00 calc . . .
H(83) H 0.1369 -0.0980 0.7226 0.0501 Uiso 1.00 calc . . .
H(84) H 0.2838 -0.0246 0.6686 0.0471 Uiso 1.00 calc . . .
H(85) H 0.2866 -0.0429 0.8108 0.0471 Uiso 1.00 calc . . .
H(86) H 0.2963 0.0430 0.7794 0.0471 Uiso 1.00 calc . . .

loop_
_atom_site_aniso_label
_atom_site_aniso_U_11
_atom_site_aniso_U_22
_atom_site_aniso_U_33
_atom_site_aniso_U_12
_atom_site_aniso_U_13
_atom_site_aniso_U_23
P(1) 0.0137(5) 0.0172(7) 0.0118(7) -0.0019(4) 0.0028(4) -0.0003(5)
P(2) 0.0151(5) 0.0178(7) 0.0118(7) -0.0032(4) 0.0041(4) -0.0012(5)
Si(1) 0.0216(6) 0.0190(8) 0.0215(8) 0.0007(5) 0.0035(5) 0.0059(6)
Si(2) 0.0219(6) 0.0175(8) 0.0210(8) -0.0042(5) 0.0086(5) -0.0035(6)
C(1) 0.018(2) 0.023(3) 0.008(3) -0.004(2) 0.004(2) -0.002(2)
C(2) 0.020(2) 0.024(3) 0.009(3) -0.001(2) 0.007(2) -0.002(2)
C(3) 0.014(2) 0.017(3) 0.009(3) -0.001(2) -0.002(2) 0.000(2)
C(4) 0.016(2) 0.022(3) 0.013(3) -0.003(2) 0.003(2) 0.001(2)
C(5) 0.016(2) 0.021(3) 0.019(3) -0.007(2) 0.006(2) -0.002(2)
C(6) 0.022(2) 0.014(3) 0.020(3) -0.005(2) 0.003(2) 0.006(2)
C(7) 0.025(2) 0.015(3) 0.018(3) -0.005(2) 0.006(2) -0.004(2)
C(8) 0.022(2) 0.017(3) 0.009(3) -0.003(2) 0.003(2) 0.002(2)
C(9) 0.025(2) 0.019(3) 0.013(3) -0.005(2) 0.010(2) 0.001(2)
C(10) 0.035(3) 0.033(3) 0.022(3) -0.008(2) 0.017(2) -0.006(2)
C(11) 0.027(2) 0.043(4) 0.014(3) -0.004(2) 0.005(2) 0.006(2)
C(12) 0.024(2) 0.039(3) 0.023(3) -0.011(2) 0.009(2) -0.003(3)
C(13) 0.012(2) 0.027(3) 0.024(3) -0.011(2) -0.001(2) 0.006(2)
C(14) 0.024(3) 0.046(4) 0.041(4) -0.013(2) 0.005(2) 0.013(3)
C(15) 0.026(3) 0.036(3) 0.030(3) -0.012(2) -0.007(2) 0.002(3)
C(16) 0.025(2) 0.033(3) 0.026(3) -0.003(2) 0.000(2) 0.007(2)
C(17) 0.022(2) 0.020(3) 0.026(3) -0.004(2) 0.010(2) -0.005(2)
C(18) 0.041(3) 0.021(3) 0.037(4) -0.005(2) 0.020(2) -0.010(3)
C(19) 0.027(2) 0.018(3) 0.033(3) 0.004(2) 0.013(2) 0.003(2)
C(20) 0.035(3) 0.025(3) 0.020(3) -0.001(2) 0.013(2) -0.006(2)
C(21) 0.021(2) 0.014(2) 0.013(3) -0.002(2) 0.008(2) -0.005(2)
C(22) 0.015(2) 0.020(3) 0.012(3) -0.001(2) 0.002(2) 0.002(2)
C(23) 0.021(2) 0.025(3) 0.018(3) -0.003(2) 0.010(2) 0.000(2)
C(24) 0.019(2) 0.018(3) 0.019(3) 0.002(2) 0.007(2) 0.000(2)
C(25) 0.014(2) 0.023(3) 0.015(3) -0.004(2) 0.004(2) -0.002(2)
C(26) 0.020(2) 0.018(3) 0.015(3) -0.002(2) 0.005(2) -0.003(2)
C(27) 0.023(2) 0.025(3) 0.016(3) -0.003(2) 0.010(2) -0.001(2)
C(28) 0.020(2) 0.033(3) 0.017(3) 0.002(2) 0.008(2) 0.003(2)
C(29) 0.025(2) 0.030(3) 0.013(3) -0.002(2) 0.005(2) -0.008(2)
C(30) 0.029(3) 0.046(4) 0.013(3) -0.003(2) 0.012(2) -0.001(2)
C(31) 0.015(2) 0.019(3) 0.017(3) -0.001(2) 0.005(2) -0.002(2)
C(32) 0.029(3) 0.032(3) 0.032(4) -0.007(2) 0.011(2) -0.013(3)
C(33) 0.020(2) 0.031(3) 0.028(3) -0.007(2) 0.006(2) 0.007(2)
C(34) 0.020(2) 0.023(3) 0.031(3) -0.004(2) 0.004(2) 0.002(2)
C(35) 0.017(2) 0.029(3) 0.015(3) -0.003(2) 0.003(2) 0.005(2)
C(36) 0.030(3) 0.027(3) 0.021(3) -0.004(2) 0.007(2) 0.007(2)
C(37) 0.021(2) 0.037(3) 0.019(3) -0.004(2) 0.006(2) 0.005(2)
C(38) 0.019(2) 0.039(3) 0.024(3) -0.001(2) 0.007(2) 0.011(2)
C(39) 0.024(3) 0.039(4) 0.037(4) -0.003(2) -0.004(2) 0.015(3)
C(40) 0.034(3) 0.037(4) 0.034(4) 0.010(2) 0.011(2) 0.009(3)
C(41) 0.038(3) 0.026(3) 0.022(3) 0.001(2) 0.005(2) 0.007(2)
C(42) 0.061(4) 0.034(4) 0.019(3) -0.002(3) 0.005(3) -0.002(3)
C(43) 0.056(4) 0.064(5) 0.029(4) 0.014(3) 0.003(3) 0.023(4)
C(44) 0.059(4) 0.026(3) 0.041(4) -0.002(3) 0.028(3) 0.009(3)
C(45) 0.041(3) 0.023(3) 0.040(4) -0.009(2) 0.012(3) 0.001(3)
C(46) 0.031(3) 0.024(3) 0.033(3) -0.011(2) 0.016(2) -0.011(2)
C(47) 0.027(2) 0.026(3) 0.032(3) -0.007(2) 0.015(2) -0.007(2)
C(48) 0.043(3) 0.054(4) 0.025(4) -0.008(3) 0.015(2) -0.005(3)
C(49) 0.048(3) 0.041(4) 0.040(4) -0.018(3) 0.023(3) -0.028(3)
C(50) 0.028(3) 0.043(4) 0.044(4) -0.001(2) 0.014(2) -0.016(3)

loop_
_geom_bond_atom_site_label_1
_geom_bond_atom_site_label_2
_geom_bond_distance
_geom_bond_site_symmetry_1
_geom_bond_site_symmetry_2
_geom_bond_publ_flag
P(1) P(2) 2.233(2) . . yes
P(1) C(1) 1.846(5) . . yes
P(1) C(3) 1.877(4) . . yes
P(2) C(2) 1.847(5) . . yes
P(2) C(21) 1.875(4) . . yes
Si(1) C(1) 1.910(4) . . yes
Si(1) C(39) 1.872(5) . . yes
Si(1) C(40) 1.874(6) . . yes
Si(1) C(41) 1.907(6) . . yes
Si(2) C(2) 1.898(5) . . yes
Si(2) C(45) 1.875(6) . . yes
Si(2) C(46) 1.857(5) . . yes
Si(2) C(47) 1.913(5) . . yes
C(1) C(2) 1.387(6) . . yes
C(3) C(4) 1.438(6) . . yes
C(3) C(8) 1.428(6) . . yes
C(4) C(5) 1.388(5) . . yes
C(4) C(9) 1.547(6) . . yes
C(5) C(6) 1.387(7) . . yes
C(6) C(7) 1.380(6) . . yes
C(6) C(13) 1.545(5) . . yes
C(7) C(8) 1.400(6) . . yes
C(8) C(17) 1.566(6) . . yes
C(9) C(10) 1.528(7) . . yes
C(9) C(11) 1.531(6) . . yes
C(9) C(12) 1.536(6) . . yes
C(13) C(14) 1.536(7) . . yes
C(13) C(15) 1.517(7) . . yes
C(13) C(16) 1.539(7) . . yes
C(17) C(18) 1.543(7) . . yes
C(17) C(19) 1.532(7) . . yes
C(17) C(20) 1.538(7) . . yes
C(21) C(22) 1.434(6) . . yes
C(21) C(26) 1.445(6) . . yes
C(22) C(23) 1.406(6) . . yes
C(22) C(27) 1.543(7) . . yes
C(23) C(24) 1.391(7) . . yes
C(24) C(25) 1.385(6) . . yes
C(24) C(31) 1.536(6) . . yes
C(25) C(26) 1.399(6) . . yes
C(26) C(35) 1.562(7) . . yes
C(27) C(28) 1.532(7) . . yes
C(27) C(29) 1.532(7) . . yes
C(27) C(30) 1.542(6) . . yes
C(31) C(32) 1.532(7) . . yes
C(31) C(33) 1.520(7) . . yes
C(31) C(34) 1.537(6) . . yes
C(35) C(36) 1.527(7) . . yes
C(35) C(37) 1.541(7) . . yes
C(35) C(38) 1.547(6) . . yes
C(41) C(42) 1.530(8) . . yes
C(41) C(43) 1.547(7) . . yes
C(41) C(44) 1.528(7) . . yes
C(47) C(48) 1.531(8) . . yes
C(47) C(49) 1.541(7) . . yes
C(47) C(50) 1.536(7) . . yes

loop_
_cod_related_entry_id
_cod_related_entry_database
_cod_related_entry_code
1 ChemSpider 9472322
